data_1520238
loop_
_publ_author_name
'Callear, Samantha K.'
'Hursthouse, Michael B.'

_publ_section_title
;
 Di-1-methylimidazolium monoglutarate glutaric acid
;
_journal_name_full 'Crystal Structure Report Archive'
_journal_page_first 470
_journal_year 2008
_chemical_formula_sum 'C18 H28 N4 O8'
_chemical_formula_weight 428.44
_chemical_name_systematic
;
Glutaric Acid and 1-Methylimidazole
;
_space_group_IT_number 2
_symmetry_cell_setting triclinic
_symmetry_space_group_name_Hall '-P 1'
_symmetry_space_group_name_H-M 'P -1'
_atom_sites_solution_hydrogens geom
_atom_sites_solution_primary direct
_atom_sites_solution_secondary difmap
_cell_angle_alpha 89.781(4)
_cell_angle_beta 89.170(4)
_cell_angle_gamma 79.782(5)
_cell_formula_units_Z 2
_cell_length_a 8.1285(6)
_cell_length_b 9.1297(7)
_cell_length_c 13.7387(11)
_cell_measurement_reflns_used 4427
_cell_measurement_temperature 120(2)
_cell_measurement_theta_max 27.48
_cell_measurement_theta_min 2.91
_cell_volume 1003.28(13)
_computing_cell_refinement 'DENZO (Otwinowski & Minor, 1997) & COLLECT (Hooft, R.W.W., 1998)'
_computing_data_collection 'COLLECT (Hooft, R.W.W., 1998)'
_computing_data_reduction 'DENZO (Otwinowski & Minor, 1997) & COLLECT (Hooft, R.W.W., 1998)'
_computing_structure_refinement 'SHELXL-97 (Sheldrick, 1997)'
_diffrn_ambient_temperature 120(2)
_diffrn_detector_area_resol_mean 9.091
_diffrn_measured_fraction_theta_full 0.996
_diffrn_measured_fraction_theta_max 0.996
_diffrn_measurement_device_type 'Bruker-Nonius 95mm CCD camera on \k-goniostat'
_diffrn_measurement_method '\f & \w scans'
_diffrn_radiation_monochromator '10cm confocal mirrors'
_diffrn_radiation_source 'Bruker-Nonius FR591 rotating anode'
_diffrn_radiation_type MoK\a
_diffrn_radiation_wavelength 0.71073
_diffrn_reflns_av_R_equivalents 0.1239
_diffrn_reflns_av_sigmaI/netI 0.1191
_diffrn_reflns_limit_h_max 10
_diffrn_reflns_limit_h_min -10
_diffrn_reflns_limit_k_max 11
_diffrn_reflns_limit_k_min -11
_diffrn_reflns_limit_l_max 17
_diffrn_reflns_limit_l_min -17
_diffrn_reflns_number 18747
_diffrn_reflns_theta_full 27.48
_diffrn_reflns_theta_max 27.48
_diffrn_reflns_theta_min 2.93
_exptl_absorpt_coefficient_mu 0.112
_exptl_absorpt_correction_T_max 0.9955
_exptl_absorpt_correction_T_min 0.9889
_exptl_absorpt_correction_type multi-scan
_exptl_absorpt_process_details 'SADABS V2.10 (Sheldrick, G.M., 2003)'
_exptl_crystal_colour colourless
_exptl_crystal_density_diffrn 1.418
_exptl_crystal_density_method 'not measured'
_exptl_crystal_description lath
_exptl_crystal_F_000 456
_exptl_crystal_size_max 0.10
_exptl_crystal_size_mid 0.06
_exptl_crystal_size_min 0.04
_refine_diff_density_max 1.166
_refine_diff_density_min -0.615
_refine_diff_density_rms 0.120
_refine_ls_extinction_method none
_refine_ls_goodness_of_fit_ref 1.094
_refine_ls_hydrogen_treatment constr
_refine_ls_matrix_type full
_refine_ls_number_parameters 276
_refine_ls_number_reflns 4591
_refine_ls_number_restraints 0
_refine_ls_restrained_S_all 1.094
_refine_ls_R_factor_all 0.1929
_refine_ls_R_factor_gt 0.1381
_refine_ls_shift/su_max 0.000
_refine_ls_shift/su_mean 0.000
_refine_ls_structure_factor_coef Fsqd
_refine_ls_weighting_details 'calc w=1/[\s^2^(Fo^2^)+(0.0695P)^2^+9.7604P] where P=(Fo^2^+2Fc^2^)/3'
_refine_ls_weighting_scheme calc
_refine_ls_wR_factor_gt 0.3124
_refine_ls_wR_factor_ref 0.3389
_reflns_number_gt 2970
_reflns_number_total 4591
_reflns_threshold_expression >2sigma(I)
_cod_data_source_file eCrystal-470.cif
_cod_data_source_block 06skc0047p-1
_cod_depositor_comments
;
Citation :
Callear, Samantha K. and Hursthouse, Michael B. (2008) 
University of Southampton, Crystal Structure Report Archive. 
(doi:10.5258/ecrystals/470)

More at:
http://ecrystals.chem.soton.ac.uk/470/

The following automatic conversions were performed:

'_symmetry_cell_setting' value 'Triclinic' changed to 'triclinic'
according to the built-in table from CIF Core dictionary named
'cif_core.dic' version 2.4.1 from 2010-06-29.

Automatic conversion script
Id: cif_fix_values 3392 2015-05-12 13:50:21Z andrius 
;
_cod_original_sg_symbol_H-M P-1
_cod_database_code 1520238

loop_
_symmetry_equiv_pos_as_xyz
'x, y, z'
'-x, -y, -z'

loop_
_atom_site_label
_atom_site_type_symbol
_atom_site_fract_x
_atom_site_fract_y
_atom_site_fract_z
_atom_site_U_iso_or_equiv
_atom_site_adp_type
_atom_site_occupancy
_atom_site_symmetry_multiplicity
_atom_site_calc_flag
_atom_site_refinement_flags
_atom_site_disorder_assembly
_atom_site_disorder_group
C1 C 0.6784(8) 0.5554(7) 0.8046(5) 0.0265(14) Uani 1 1 d . . .
C2 C 0.6000(9) 0.6308(8) 0.7142(5) 0.0280(15) Uani 1 1 d . . .
H2A H 0.6002 0.7388 0.7197 0.034 Uiso 1 1 calc R . .
H2B H 0.4818 0.6175 0.7128 0.034 Uiso 1 1 calc R . .
C3 C 0.6822(8) 0.5774(6) 0.6175(4) 0.0209(13) Uani 1 1 d . . .
H3A H 0.6761 0.4711 0.6080 0.025 Uiso 1 1 calc R . .
H3B H 0.8015 0.5874 0.6177 0.025 Uiso 1 1 calc R . .
C4 C 0.5928(8) 0.6702(7) 0.5345(5) 0.0254(14) Uani 1 1 d . . .
H4A H 0.4716 0.6680 0.5397 0.030 Uiso 1 1 calc R . .
H4B H 0.6075 0.7748 0.5423 0.030 Uiso 1 1 calc R . .
C5 C 0.6548(8) 0.6170(7) 0.4339(5) 0.0243(14) Uani 1 1 d . . .
O1A O 0.6099(6) 0.6093(6) 0.8883(3) 0.0320(11) Uani 1 1 d . . .
H1 H 0.5352 0.6834 0.8773 0.048 Uiso 1 1 calc R . .
O1B O 0.7903(6) 0.4494(5) 0.8013(3) 0.0275(11) Uani 1 1 d . . .
O5A O 0.7656(6) 0.5034(5) 0.4208(3) 0.0300(11) Uani 1 1 d . . .
O5B O 0.5864(6) 0.6909(5) 0.3604(3) 0.0304(11) Uani 1 1 d . . .
H5 H 0.5195 0.7660 0.3802 0.046 Uiso 1 1 calc R . .
C22 C 1.0484(8) 0.1865(7) 0.6958(5) 0.0253(14) Uani 1 1 d . . .
H22 H 0.9759 0.2656 0.7275 0.030 Uiso 1 1 calc R . .
C24 C 1.2376(9) -0.0153(9) 0.6689(6) 0.0364(17) Uani 1 1 d . . .
H24 H 1.3198 -0.1013 0.6799 0.044 Uiso 1 1 calc R . .
C25 C 1.1842(9) 0.0390(8) 0.5856(6) 0.0348(17) Uani 1 1 d . . .
H25 H 1.2223 -0.0031 0.5244 0.042 Uiso 1 1 calc R . .
C26 C 0.9732(9) 0.2579(8) 0.5252(6) 0.0394(19) Uani 1 1 d . . .
H26A H 0.8536 0.2570 0.5343 0.059 Uiso 1 1 calc R . .
H26B H 1.0090 0.2203 0.4601 0.059 Uiso 1 1 calc R . .
H26C H 0.9938 0.3599 0.5319 0.059 Uiso 1 1 calc R . .
N21 N 1.0654(7) 0.1654(6) 0.5969(4) 0.0287(13) Uani 1 1 d . . .
N23 N 1.1500(8) 0.0781(7) 0.7390(5) 0.0352(14) Uani 1 1 d . . .
H23 H 1.1607 0.0665 0.8023 0.04(2) Uiso 1 1 calc R . .
C31 C 0.3173(7) 0.9124(7) 0.9332(4) 0.0196(13) Uani 1 1 d . . .
C32 C 0.3760(8) 0.8604(7) 1.0349(4) 0.0231(13) Uani 1 1 d . . .
H32A H 0.3598 0.7561 1.0429 0.028 Uiso 1 1 calc R . .
H32B H 0.4977 0.8603 1.0379 0.028 Uiso 1 1 calc R . .
C33 C 0.2930(8) 0.9488(6) 1.1207(4) 0.0192(12) Uani 1 1 d . . .
H33A H 0.1721 0.9447 1.1218 0.023 Uiso 1 1 calc R . .
H33B H 0.3053 1.0542 1.1134 0.023 Uiso 1 1 calc R . .
C34 C 0.3700(8) 0.8878(7) 1.2159(4) 0.0210(13) Uani 1 1 d . . .
H34A H 0.3600 0.7815 1.2205 0.025 Uiso 1 1 calc R . .
H34B H 0.4907 0.8924 1.2131 0.025 Uiso 1 1 calc R . .
C35 C 0.2971(8) 0.9644(7) 1.3077(4) 0.0242(14) Uani 1 1 d . . .
O31A O 0.3821(6) 0.8307(5) 0.8628(3) 0.0284(11) Uani 1 1 d . . .
O31B O 0.2128(6) 1.0272(5) 0.9252(3) 0.0299(11) Uani 1 1 d . . .
O35A O 0.3587(6) 0.9071(5) 1.3873(3) 0.0301(11) Uani 1 1 d . . .
O35B O 0.1834(6) 1.0766(5) 1.3064(3) 0.0275(11) Uani 1 1 d . . .
C42 C -0.1007(8) 1.3763(8) 1.2078(5) 0.0277(15) Uani 1 1 d . . .
H42 H -0.1231 1.4029 1.2741 0.033 Uiso 1 1 calc R . .
C44 C -0.0012(9) 1.2558(8) 1.0728(5) 0.0328(16) Uani 1 1 d . . .
H44 H 0.0584 1.1832 1.0298 0.039 Uiso 1 1 calc R . .
C45 C -0.1061(9) 1.3793(8) 1.0505(6) 0.0344(17) Uani 1 1 d . . .
H45 H -0.1338 1.4109 0.9859 0.041 Uiso 1 1 calc R . .
C46 C -0.2866(10) 1.5959(9) 1.1343(6) 0.0422(19) Uani 1 1 d . . .
H46A H -0.2328 1.6757 1.1078 0.063 Uiso 1 1 calc R . .
H46B H -0.3208 1.6186 1.2021 0.063 Uiso 1 1 calc R . .
H46C H -0.3852 1.5880 1.0958 0.063 Uiso 1 1 calc R . .
N41 N -0.1677(7) 1.4536(6) 1.1302(4) 0.0316(13) Uani 1 1 d . . .
N43 N 0.0012(7) 1.2576(6) 1.1760(4) 0.0307(13) Uani 1 1 d . . .
H43 H 0.0614 1.1900 1.2129 0.037 Uiso 1 1 calc R . .

loop_
_atom_site_aniso_label
_atom_site_aniso_U_11
_atom_site_aniso_U_22
_atom_site_aniso_U_33
_atom_site_aniso_U_23
_atom_site_aniso_U_13
_atom_site_aniso_U_12
C1 0.034(4) 0.022(3) 0.022(3) -0.006(3) 0.001(3) 0.000(3)
C2 0.030(3) 0.027(3) 0.026(4) -0.004(3) -0.001(3) -0.004(3)
C3 0.027(3) 0.013(3) 0.019(3) -0.001(2) -0.002(2) 0.005(2)
C4 0.031(3) 0.023(3) 0.022(3) 0.006(3) -0.007(3) -0.003(3)
C5 0.028(3) 0.025(3) 0.019(3) -0.003(3) -0.006(3) -0.002(3)
O1A 0.040(3) 0.038(3) 0.016(2) -0.006(2) 0.0014(19) 0.001(2)
O1B 0.032(3) 0.029(2) 0.019(2) -0.0030(19) 0.0016(19) 0.001(2)
O5A 0.032(3) 0.032(3) 0.022(2) -0.0054(19) -0.0001(19) 0.007(2)
O5B 0.037(3) 0.029(3) 0.020(2) 0.0010(19) -0.001(2) 0.008(2)
C22 0.028(3) 0.024(3) 0.024(3) -0.009(3) 0.001(3) -0.004(3)
C24 0.033(4) 0.037(4) 0.039(4) 0.004(3) 0.003(3) -0.005(3)
C25 0.030(4) 0.029(4) 0.044(4) 0.006(3) -0.010(3) -0.004(3)
C26 0.028(4) 0.032(4) 0.054(5) 0.006(4) -0.011(3) 0.008(3)
N21 0.026(3) 0.028(3) 0.032(3) 0.006(2) -0.006(2) -0.004(2)
N23 0.039(3) 0.040(4) 0.027(3) -0.009(3) 0.004(3) -0.010(3)
C31 0.022(3) 0.028(3) 0.011(3) -0.007(2) 0.003(2) -0.008(3)
C32 0.030(3) 0.026(3) 0.013(3) -0.003(2) 0.003(2) -0.003(3)
C33 0.027(3) 0.013(3) 0.015(3) 0.000(2) -0.001(2) 0.005(2)
C34 0.030(3) 0.020(3) 0.012(3) 0.004(2) 0.001(2) -0.001(3)
C35 0.031(3) 0.028(3) 0.016(3) 0.005(3) 0.001(3) -0.012(3)
O31A 0.035(3) 0.031(3) 0.018(2) -0.0015(19) 0.0029(19) -0.002(2)
O31B 0.037(3) 0.033(3) 0.018(2) 0.0057(19) -0.0036(19) -0.001(2)
O35A 0.038(3) 0.040(3) 0.008(2) -0.0024(19) 0.0023(18) 0.003(2)
O35B 0.033(3) 0.028(2) 0.019(2) -0.0001(19) 0.0010(19) 0.002(2)
C42 0.031(3) 0.037(4) 0.018(3) 0.010(3) -0.004(3) -0.013(3)
C44 0.028(3) 0.028(4) 0.041(4) 0.009(3) -0.004(3) 0.002(3)
C45 0.033(4) 0.026(4) 0.043(4) -0.004(3) 0.002(3) -0.001(3)
C46 0.042(4) 0.041(4) 0.040(4) -0.001(4) 0.004(4) 0.001(4)
N41 0.032(3) 0.030(3) 0.033(3) 0.008(3) -0.005(3) -0.006(3)
N43 0.036(3) 0.029(3) 0.025(3) 0.006(2) -0.001(2) 0.001(3)

loop_
_atom_type_symbol
_atom_type_description
_atom_type_scat_dispersion_real
_atom_type_scat_dispersion_imag
_atom_type_scat_source
C C 0.0033 0.0016 'International Tables Vol C Tables 4.2.6.8 and 6.1.1.4'
H H 0.0000 0.0000 'International Tables Vol C Tables 4.2.6.8 and 6.1.1.4'
N N 0.0061 0.0033 'International Tables Vol C Tables 4.2.6.8 and 6.1.1.4'
O O 0.0106 0.0060 'International Tables Vol C Tables 4.2.6.8 and 6.1.1.4'

loop_
_geom_angle_atom_site_label_1
_geom_angle_atom_site_label_2
_geom_angle_atom_site_label_3
_geom_angle
_geom_angle_site_symmetry_1
_geom_angle_site_symmetry_3
O1B C1 O1A 122.1(6) . .
O1B C1 C2 122.5(6) . .
O1A C1 C2 115.3(5) . .
C1 C2 C3 116.5(5) . .
C1 C2 H2A 108.2 . .
C3 C2 H2A 108.2 . .
C1 C2 H2B 108.2 . .
C3 C2 H2B 108.2 . .
H2A C2 H2B 107.3 . .
C2 C3 C4 109.6(5) . .
C2 C3 H3A 109.8 . .
C4 C3 H3A 109.8 . .
C2 C3 H3B 109.8 . .
C4 C3 H3B 109.8 . .
H3A C3 H3B 108.2 . .
C5 C4 C3 113.9(5) . .
C5 C4 H4A 108.8 . .
C3 C4 H4A 108.8 . .
C5 C4 H4B 108.8 . .
C3 C4 H4B 108.8 . .
H4A C4 H4B 107.7 . .
O5A C5 O5B 120.2(6) . .
O5A C5 C4 122.4(6) . .
O5B C5 C4 117.4(5) . .
C1 O1A H1 109.5 . .
C5 O5B H5 109.5 . .
N23 C22 N21 108.2(6) . .
N23 C22 H22 125.9 . .
N21 C22 H22 125.9 . .
C25 C24 N23 106.0(7) . .
C25 C24 H24 127.0 . .
N23 C24 H24 127.0 . .
C24 C25 N21 111.3(7) . .
C24 C25 H25 124.3 . .
N21 C25 H25 124.3 . .
N21 C26 H26A 109.5 . .
N21 C26 H26B 109.5 . .
H26A C26 H26B 109.5 . .
N21 C26 H26C 109.5 . .
H26A C26 H26C 109.5 . .
H26B C26 H26C 109.5 . .
C22 N21 C25 105.2(6) . .
C22 N21 C26 125.1(6) . .
C25 N21 C26 129.8(7) . .
C22 N23 C24 109.3(6) . .
C22 N23 H23 125.3 . .
C24 N23 H23 125.3 . .
O31B C31 O31A 125.3(6) . .
O31B C31 C32 118.8(5) . .
O31A C31 C32 115.9(5) . .
C33 C32 C31 117.4(5) . .
C33 C32 H32A 108.0 . .
C31 C32 H32A 108.0 . .
C33 C32 H32B 108.0 . .
C31 C32 H32B 108.0 . .
H32A C32 H32B 107.2 . .
C32 C33 C34 111.1(5) . .
C32 C33 H33A 109.4 . .
C34 C33 H33A 109.4 . .
C32 C33 H33B 109.4 . .
C34 C33 H33B 109.4 . .
H33A C33 H33B 108.0 . .
C35 C34 C33 116.7(5) . .
C35 C34 H34A 108.1 . .
C33 C34 H34A 108.1 . .
C35 C34 H34B 108.1 . .
C33 C34 H34B 108.1 . .
H34A C34 H34B 107.3 . .
O35B C35 O35A 122.1(6) . .
O35B C35 C34 122.2(5) . .
O35A C35 C34 115.6(6) . .
N43 C42 N41 108.0(6) . .
N43 C42 H42 126.0 . .
N41 C42 H42 126.0 . .
C45 C44 N43 103.6(7) . .
C45 C44 H44 128.2 . .
N43 C44 H44 128.2 . .
C44 C45 N41 111.5(7) . .
C44 C45 H45 124.3 . .
N41 C45 H45 124.3 . .
N41 C46 H46A 109.5 . .
N41 C46 H46B 109.5 . .
H46A C46 H46B 109.5 . .
N41 C46 H46C 109.5 . .
H46A C46 H46C 109.5 . .
H46B C46 H46C 109.5 . .
C45 N41 C42 107.7(6) . .
C45 N41 C46 127.1(6) . .
C42 N41 C46 125.2(6) . .
C42 N43 C44 109.2(6) . .
C42 N43 H43 125.4 . .
C44 N43 H43 125.4 . .

loop_
_geom_bond_atom_site_label_1
_geom_bond_atom_site_label_2
_geom_bond_distance
_geom_bond_site_symmetry_2
C1 O1B 1.205(8) .
C1 O1A 1.327(8) .
C1 C2 1.512(9) .
C2 C3 1.520(9) .
C2 H2A 0.9900 .
C2 H2B 0.9900 .
C3 C4 1.531(8) .
C3 H3A 0.9900 .
C3 H3B 0.9900 .
C4 C5 1.516(9) .
C4 H4A 0.9900 .
C4 H4B 0.9900 .
C5 O5A 1.258(8) .
C5 O5B 1.289(8) .
O1A H1 0.8400 .
O5B H5 0.8400 .
C22 N23 1.317(9) .
C22 N21 1.374(9) .
C22 H22 0.9500 .
C24 C25 1.296(11) .
C24 N23 1.390(10) .
C24 H24 0.9500 .
C25 N21 1.374(9) .
C25 H25 0.9500 .
C26 N21 1.427(9) .
C26 H26A 0.9800 .
C26 H26B 0.9800 .
C26 H26C 0.9800 .
N23 H23 0.8800 .
C31 O31B 1.232(8) .
C31 O31A 1.273(7) .
C31 C32 1.529(8) .
C32 C33 1.512(8) .
C32 H32A 0.9900 .
C32 H32B 0.9900 .
C33 C34 1.519(8) .
C33 H33A 0.9900 .
C33 H33B 0.9900 .
C34 C35 1.506(9) .
C34 H34A 0.9900 .
C34 H34B 0.9900 .
C35 O35B 1.252(8) .
C35 O35A 1.281(8) .
C42 N43 1.314(9) .
C42 N41 1.344(8) .
C42 H42 0.9500 .
C44 C45 1.325(10) .
C44 N43 1.419(9) .
C44 H44 0.9500 .
C45 N41 1.333(9) .
C45 H45 0.9500 .
C46 N41 1.477(9) .
C46 H46A 0.9800 .
C46 H46B 0.9800 .
C46 H46C 0.9800 .
N43 H43 0.8800 .

loop_
_geom_hbond_atom_site_label_D
_geom_hbond_atom_site_label_H
_geom_hbond_atom_site_label_A
_geom_hbond_distance_DH
_geom_hbond_distance_HA
_geom_hbond_distance_DA
_geom_hbond_angle_DHA
_geom_hbond_site_symmetry_A
O1A H1 O31A 0.84 1.68 2.515(7) 176.3 .
N43 H43 O35B 0.88 1.84 2.705(7) 169.4 .
N23 H23 O31B 0.88 1.77 2.640(8) 171.2 1_645
O5B H5 O35A 0.84 1.67 2.480(6) 162.3 1_554
